data_2206016
loop_
_publ_author_name
'Tooke, Duncan M.'
'Lutz, Martin'
'Spek, Anthony L.'

_publ_section_title
;
 2-(2,4-Dimethylphenyl)-4-isopropyl-1-methylisoquinolinium
 hexafluorophosphate
;
_journal_issue 6
_journal_name_full 'Acta Crystallographica Section E'
_journal_page_first o1875
_journal_page_last o1876
_journal_paper_doi 10.1107/S1600536805015461
_journal_volume 61
_journal_year 2005
_chemical_formula_iupac 'C21 H24 N +, P1 F6 -'
_chemical_formula_moiety 'C21 H24 N +, F6 P -'
_chemical_formula_sum 'C21 H24 F6 N P'
_chemical_formula_weight 435.38
_chemical_name_systematic
;
2-(2,4-Dimethylphenyl)-4-isopropyl-1-methylisoquinolinium hexafluorophosphate
;
_space_group_IT_number 2
_symmetry_cell_setting triclinic
_symmetry_space_group_name_Hall '-P 1'
_symmetry_space_group_name_H-M 'P -1'
_atom_sites_solution_hydrogens geom
_atom_sites_solution_primary direct
_atom_sites_solution_secondary difmap
_audit_creation_method SHELXL-97
_cell_angle_alpha 93.027(3)
_cell_angle_beta 98.039(3)
_cell_angle_gamma 90.032(2)
_cell_formula_units_Z 2
_cell_length_a 8.7413(4)
_cell_length_b 9.0199(5)
_cell_length_c 12.8984(5)
_cell_measurement_reflns_used 9057
_cell_measurement_temperature 150(2)
_cell_measurement_theta_max 25.99
_cell_measurement_theta_min 1.60
_cell_volume 1005.55(8)
_computing_cell_refinement 'HKL2000 (Otwinowski & Minor, 1997)'
_computing_data_collection 'COLLECT (Hooft, 1998)'
_computing_data_reduction HKL2000
_computing_molecular_graphics 'PLATON (Spek, 2003)'
_computing_publication_material PLATON
_computing_structure_refinement 'SHELXL97 (Sheldrick, 1997)'
_computing_structure_solution 'SIR97 (Altomare <i>et al.</i>, 1999)'
_diffrn_ambient_temperature 150(2)
_diffrn_measured_fraction_theta_full 0.995
_diffrn_measured_fraction_theta_max 0.995
_diffrn_measurement_device_type 'Nonius KappaCCD'
_diffrn_measurement_method '\f and \w scans'
_diffrn_radiation_monochromator graphite
_diffrn_radiation_source 'rotating anode'
_diffrn_radiation_type MoK\a
_diffrn_radiation_wavelength 0.71073
_diffrn_reflns_av_R_equivalents 0.0628
_diffrn_reflns_av_sigmaI/netI 0.0768
_diffrn_reflns_limit_h_max 10
_diffrn_reflns_limit_h_min -10
_diffrn_reflns_limit_k_max 9
_diffrn_reflns_limit_k_min -11
_diffrn_reflns_limit_l_max 15
_diffrn_reflns_limit_l_min -15
_diffrn_reflns_number 9057
_diffrn_reflns_theta_full 25.99
_diffrn_reflns_theta_max 25.99
_diffrn_reflns_theta_min 1.60
_diffrn_standards_number 0
_exptl_absorpt_coefficient_mu 0.198
_exptl_absorpt_correction_T_max 0.97
_exptl_absorpt_correction_T_min 0.80
_exptl_absorpt_correction_type multi-scan
_exptl_absorpt_process_details '(MULABS; Blessing, 1995)'
_exptl_crystal_colour colorless
_exptl_crystal_density_diffrn 1.438
_exptl_crystal_density_method 'not measured'
_exptl_crystal_description block
_exptl_crystal_F_000 452
_exptl_crystal_size_max 0.2
_exptl_crystal_size_mid 0.14
_exptl_crystal_size_min 0.11
_refine_diff_density_max 0.214
_refine_diff_density_min -0.385
_refine_ls_extinction_method none
_refine_ls_goodness_of_fit_ref 0.992
_refine_ls_hydrogen_treatment constr
_refine_ls_matrix_type full
_refine_ls_number_parameters 267
_refine_ls_number_reflns 3931
_refine_ls_number_restraints 0
_refine_ls_restrained_S_all 0.992
_refine_ls_R_factor_all 0.0855
_refine_ls_R_factor_gt 0.0481
_refine_ls_shift/su_max 0.000
_refine_ls_shift/su_mean 0.000
_refine_ls_structure_factor_coef Fsqd
_refine_ls_weighting_details 'w = 1/[\s^2^(Fo^2^)+(0.0614P)^2^] where P = (Fo^2^+2Fc^2^)/3'
_refine_ls_weighting_scheme calc
_refine_ls_wR_factor_gt 0.1110
_refine_ls_wR_factor_ref 0.1241
_reflns_number_gt 2547
_reflns_number_total 3931
_reflns_threshold_expression I>2\s(I)
_cod_data_source_file lh6431.cif
_cod_data_source_block I
_cod_database_code 2206016
_cod_database_fobs_code 2206016

loop_
_symmetry_equiv_pos_as_xyz
'x, y, z'
'-x, -y, -z'

loop_
_atom_site_label
_atom_site_fract_x
_atom_site_fract_y
_atom_site_fract_z
_atom_site_U_iso_or_equiv
_atom_site_adp_type
_atom_site_calc_flag
_atom_site_refinement_flags
_atom_site_occupancy
_atom_site_type_symbol
N1 0.7398(2) 0.19973(19) 0.21239(12) 0.0255(4) Uani d . 1 N
C1 0.7161(2) 0.3402(2) 0.24498(16) 0.0250(5) Uani d . 1 C
C2 0.7577(2) 0.1596(2) 0.10963(15) 0.0261(5) Uani d . 1 C
H2 0.7758 0.0583 0.0916 0.031 Uiso calc R 1 H
C3 0.7503(2) 0.2585(2) 0.03376(15) 0.0254(5) Uani d . 1 C
C4 0.7184(2) 0.4101(2) 0.06239(16) 0.0254(5) Uani d . 1 C
C5 0.7006(2) 0.5211(2) -0.01133(16) 0.0293(5) Uani d . 1 C
H5 0.7136 0.4971 -0.0822 0.035 Uiso calc R 1 H
C6 0.6647(3) 0.6637(2) 0.01877(17) 0.0326(6) Uani d . 1 C
H6 0.6534 0.7376 -0.0315 0.039 Uiso calc R 1 H
C7 0.6447(3) 0.7016(2) 0.12216(18) 0.0345(6) Uani d . 1 C
H7 0.6183 0.8004 0.1415 0.041 Uiso calc R 1 H
C8 0.6628(3) 0.5972(2) 0.19602(17) 0.0315(5) Uani d . 1 C
H8 0.6503 0.6242 0.2665 0.038 Uiso calc R 1 H
C9 0.7000(2) 0.4495(2) 0.16788(15) 0.0260(5) Uani d . 1 C
C10 0.7091(3) 0.3787(2) 0.35801(15) 0.0311(5) Uani d . 1 C
H10A 0.6033 0.4062 0.3673 0.047 Uiso calc R 1 H
H10B 0.7790 0.4624 0.3818 0.047 Uiso calc R 1 H
H10C 0.7405 0.2928 0.3992 0.047 Uiso calc R 1 H
C11 0.7803(3) 0.2110(2) -0.07635(16) 0.0293(5) Uani d . 1 C
H11 0.7076 0.2673 -0.1265 0.035 Uiso calc R 1 H
C12 0.9443(3) 0.2552(3) -0.09061(18) 0.0381(6) Uani d . 1 C
H12A 0.9586 0.3624 -0.0755 0.057 Uiso calc R 1 H
H12B 0.9609 0.2301 -0.1630 0.057 Uiso calc R 1 H
H12C 1.0186 0.2017 -0.0424 0.057 Uiso calc R 1 H
C13 0.7511(3) 0.0456(2) -0.10427(17) 0.0403(6) Uani d . 1 C
H13A 0.8299 -0.0124 -0.0629 0.060 Uiso calc R 1 H
H13B 0.7562 0.0252 -0.1791 0.060 Uiso calc R 1 H
H13C 0.6486 0.0181 -0.0888 0.060 Uiso calc R 1 H
C14 0.7434(3) 0.0770(2) 0.28295(15) 0.0257(5) Uani d . 1 C
C15 0.6049(3) 0.0304(2) 0.31146(15) 0.0293(5) Uani d . 1 C
H15 0.5114 0.0800 0.2886 0.035 Uiso calc R 1 H
C16 0.6052(3) -0.0907(2) 0.37443(16) 0.0298(5) Uani d . 1 C
C17 0.7465(3) -0.1574(2) 0.40701(15) 0.0305(5) Uani d . 1 C
H17 0.7481 -0.2381 0.4516 0.037 Uiso calc R 1 H
C18 0.8845(3) -0.1113(2) 0.37740(16) 0.0291(5) Uani d . 1 C
C19 0.8822(3) 0.0088(2) 0.31349(16) 0.0286(5) Uani d . 1 C
H19 0.9747 0.0429 0.2914 0.034 Uiso calc R 1 H
C20 0.4570(3) -0.1500(3) 0.40369(19) 0.0429(6) Uani d . 1 C
H20A 0.3836 -0.0685 0.4080 0.064 Uiso calc R 1 H
H20B 0.4779 -0.1946 0.4718 0.064 Uiso calc R 1 H
H20C 0.4129 -0.2253 0.3503 0.064 Uiso calc R 1 H
C21 1.0336(3) -0.1899(3) 0.41287(19) 0.0417(6) Uani d . 1 C
H21A 1.0228 -0.2440 0.4754 0.063 Uiso calc R 1 H
H21B 1.1175 -0.1167 0.4296 0.063 Uiso calc R 1 H
H21C 1.0573 -0.2599 0.3567 0.063 Uiso calc R 1 H
P1 0.21525(7) 0.35336(7) 0.29855(4) 0.03268(19) Uani d . 1 P
F1 0.10178(17) 0.29938(18) 0.19547(11) 0.0586(5) Uani d . 1 F
F2 0.32959(17) 0.40467(16) 0.40121(10) 0.0496(4) Uani d . 1 F
F3 0.35977(15) 0.32403(15) 0.23584(10) 0.0429(4) Uani d . 1 F
F4 0.2065(2) 0.51925(16) 0.26214(11) 0.0593(5) Uani d . 1 F
F5 0.07178(18) 0.37904(19) 0.36042(12) 0.0614(5) Uani d . 1 F
F6 0.22752(18) 0.18553(15) 0.33422(11) 0.0504(4) Uani d . 1 F

loop_
_atom_site_aniso_label
_atom_site_aniso_U_11
_atom_site_aniso_U_22
_atom_site_aniso_U_33
_atom_site_aniso_U_12
_atom_site_aniso_U_13
_atom_site_aniso_U_23
N1 0.0275(10) 0.0249(10) 0.0246(9) 0.0002(8) 0.0043(8) 0.0048(7)
C1 0.0207(12) 0.0277(12) 0.0266(11) -0.0016(9) 0.0033(9) 0.0012(9)
C2 0.0290(12) 0.0256(12) 0.0238(11) 0.0038(9) 0.0038(9) 0.0003(9)
C3 0.0220(12) 0.0282(12) 0.0257(11) -0.0007(9) 0.0014(9) 0.0037(9)
C4 0.0216(11) 0.0263(12) 0.0284(11) -0.0025(9) 0.0038(9) 0.0036(9)
C5 0.0271(12) 0.0317(13) 0.0290(12) -0.0011(10) 0.0019(10) 0.0075(9)
C6 0.0340(14) 0.0253(13) 0.0388(13) -0.0011(10) 0.0044(11) 0.0070(10)
C7 0.0328(13) 0.0239(12) 0.0467(14) 0.0004(10) 0.0058(11) 0.0003(10)
C8 0.0331(13) 0.0277(13) 0.0332(12) -0.0015(10) 0.0040(10) -0.0021(10)
C9 0.0223(12) 0.0264(12) 0.0291(11) -0.0027(9) 0.0024(9) 0.0034(9)
C10 0.0315(13) 0.0332(14) 0.0287(12) 0.0018(10) 0.0038(10) 0.0030(10)
C11 0.0341(13) 0.0295(13) 0.0247(11) 0.0037(10) 0.0040(10) 0.0051(9)
C12 0.0373(15) 0.0450(15) 0.0351(13) 0.0065(11) 0.0129(11) 0.0092(11)
C13 0.0547(17) 0.0354(14) 0.0300(12) 0.0042(12) 0.0045(12) -0.0012(10)
C14 0.0312(13) 0.0250(12) 0.0212(11) -0.0003(9) 0.0030(9) 0.0056(9)
C15 0.0308(13) 0.0321(13) 0.0251(11) 0.0029(10) 0.0045(10) 0.0022(9)
C16 0.0367(13) 0.0295(13) 0.0248(11) -0.0025(10) 0.0103(10) -0.0004(9)
C17 0.0453(15) 0.0270(13) 0.0194(11) 0.0007(10) 0.0037(10) 0.0042(9)
C18 0.0339(14) 0.0291(13) 0.0239(11) 0.0021(10) 0.0025(10) 0.0003(9)
C19 0.0306(13) 0.0303(12) 0.0255(11) -0.0010(10) 0.0056(10) 0.0034(9)
C20 0.0432(16) 0.0438(16) 0.0447(14) -0.0037(12) 0.0142(12) 0.0068(12)
C21 0.0433(16) 0.0406(15) 0.0403(14) 0.0084(12) 0.0000(12) 0.0088(11)
P1 0.0306(4) 0.0372(4) 0.0315(3) 0.0011(3) 0.0059(3) 0.0085(3)
F1 0.0438(9) 0.0843(12) 0.0436(9) -0.0061(8) -0.0080(7) 0.0030(8)
F2 0.0538(10) 0.0583(10) 0.0351(8) -0.0113(7) 0.0009(7) 0.0011(7)
F3 0.0377(8) 0.0554(9) 0.0384(7) 0.0074(7) 0.0116(6) 0.0109(6)
F4 0.0879(13) 0.0386(9) 0.0565(9) 0.0182(8) 0.0217(9) 0.0195(7)
F5 0.0448(10) 0.0859(13) 0.0599(10) 0.0130(8) 0.0268(8) 0.0128(9)
F6 0.0670(11) 0.0379(9) 0.0490(8) -0.0037(7) 0.0136(8) 0.0129(6)

loop_
_atom_type_symbol
_atom_type_description
_atom_type_scat_dispersion_real
_atom_type_scat_dispersion_imag
_atom_type_scat_source
C C 0.0033 0.0016 'International Tables Vol C Tables 4.2.6.8 and 6.1.1.4'
H H 0.0000 0.0000 'International Tables Vol C Tables 4.2.6.8 and 6.1.1.4'
F F 0.0171 0.0103 'International Tables Vol C Tables 4.2.6.8 and 6.1.1.4'
N N 0.0061 0.0033 'International Tables Vol C Tables 4.2.6.8 and 6.1.1.4'
P P 0.1023 0.0942 'International Tables Vol C Tables 4.2.6.8 and 6.1.1.4'

loop_
_geom_angle_atom_site_label_1
_geom_angle_atom_site_label_2
_geom_angle_atom_site_label_3
_geom_angle
C1 N1 C2 122.57(17)
C1 N1 C14 121.90(17)
C2 N1 C14 115.50(16)
N1 C1 C9 117.52(18)
N1 C1 C10 120.27(18)
C9 C1 C10 122.21(19)
C3 C2 N1 122.87(19)
C3 C2 H2 118.6
N1 C2 H2 118.6
C2 C3 C4 117.42(19)
C2 C3 C11 120.97(19)
C4 C3 C11 121.58(18)
C5 C4 C9 118.59(19)
C5 C4 C3 122.29(19)
C9 C4 C3 119.09(18)
C6 C5 C4 120.3(2)
C6 C5 H5 119.8
C4 C5 H5 119.8
C5 C6 C7 120.9(2)
C5 C6 H6 119.6
C7 C6 H6 119.6
C8 C7 C6 120.4(2)
C8 C7 H7 119.8
C6 C7 H7 119.8
C7 C8 C9 120.3(2)
C7 C8 H8 119.9
C9 C8 H8 119.9
C8 C9 C4 119.53(18)
C8 C9 C1 120.06(19)
C4 C9 C1 120.40(19)
C1 C10 H10A 109.5
C1 C10 H10B 109.5
H10A C10 H10B 109.5
C1 C10 H10C 109.5
H10A C10 H10C 109.5
H10B C10 H10C 109.5
C3 C11 C12 109.73(17)
C3 C11 C13 113.52(18)
C12 C11 C13 110.95(19)
C3 C11 H11 107.5
C12 C11 H11 107.5
C13 C11 H11 107.5
C11 C12 H12A 109.5
C11 C12 H12B 109.5
H12A C12 H12B 109.5
C11 C12 H12C 109.5
H12A C12 H12C 109.5
H12B C12 H12C 109.5
C11 C13 H13A 109.5
C11 C13 H13B 109.5
H13A C13 H13B 109.5
C11 C13 H13C 109.5
H13A C13 H13C 109.5
H13B C13 H13C 109.5
C19 C14 C15 123.03(19)
C19 C14 N1 118.85(19)
C15 C14 N1 118.04(17)
C14 C15 C16 118.8(2)
C14 C15 H15 120.6
C16 C15 H15 120.6
C17 C16 C15 118.0(2)
C17 C16 C20 121.2(2)
C15 C16 C20 120.9(2)
C18 C17 C16 123.1(2)
C18 C17 H17 118.5
C16 C17 H17 118.5
C17 C18 C19 118.4(2)
C17 C18 C21 120.8(2)
C19 C18 C21 120.8(2)
C14 C19 C18 118.8(2)
C14 C19 H19 120.6
C18 C19 H19 120.6
C16 C20 H20A 109.5
C16 C20 H20B 109.5
H20A C20 H20B 109.5
C16 C20 H20C 109.5
H20A C20 H20C 109.5
H20B C20 H20C 109.5
C18 C21 H21A 109.5
C18 C21 H21B 109.5
H21A C21 H21B 109.5
C18 C21 H21C 109.5
H21A C21 H21C 109.5
H21B C21 H21C 109.5
F5 P1 F4 91.42(9)
F5 P1 F2 90.10(8)
F4 P1 F2 90.45(8)
F5 P1 F1 90.36(9)
F4 P1 F1 90.31(9)
F2 P1 F1 179.10(9)
F5 P1 F6 89.83(9)
F4 P1 F6 178.74(9)
F2 P1 F6 89.39(8)
F1 P1 F6 89.83(8)
F5 P1 F3 178.91(9)
F4 P1 F3 89.59(8)
F2 P1 F3 90.31(8)
F1 P1 F3 89.22(8)
F6 P1 F3 89.17(8)

loop_
_geom_bond_atom_site_label_1
_geom_bond_atom_site_label_2
_geom_bond_distance
N1 C1 1.339(3)
N1 C2 1.385(3)
N1 C14 1.467(2)
C1 C9 1.430(3)
C1 C10 1.490(3)
C2 C3 1.354(3)
C2 H2 0.9500
C3 C4 1.435(3)
C3 C11 1.520(3)
C4 C5 1.411(3)
C4 C9 1.419(3)
C5 C6 1.373(3)
C5 H5 0.9500
C6 C7 1.394(3)
C6 H6 0.9500
C7 C8 1.368(3)
C7 H7 0.9500
C8 C9 1.412(3)
C8 H8 0.9500
C10 H10A 0.9800
C10 H10B 0.9800
C10 H10C 0.9800
C11 C12 1.526(3)
C11 C13 1.529(3)
C11 H11 1.0000
C12 H12A 0.9800
C12 H12B 0.9800
C12 H12C 0.9800
C13 H13A 0.9800
C13 H13B 0.9800
C13 H13C 0.9800
C14 C19 1.378(3)
C14 C15 1.385(3)
C15 C16 1.395(3)
C15 H15 0.9500
C16 C17 1.394(3)
C16 C20 1.505(3)
C17 C18 1.386(3)
C17 H17 0.9500
C18 C19 1.394(3)
C18 C21 1.509(3)
C19 H19 0.9500
C20 H20A 0.9800
C20 H20B 0.9800
C20 H20C 0.9800
C21 H21A 0.9800
C21 H21B 0.9800
C21 H21C 0.9800
P1 F5 1.5887(16)
P1 F4 1.5906(15)
P1 F2 1.5910(14)
P1 F1 1.5972(14)
P1 F6 1.6045(14)
P1 F3 1.6075(15)

loop_
_geom_hbond_atom_site_label_D
_geom_hbond_atom_site_label_H
_geom_hbond_atom_site_label_A
_geom_hbond_site_symmetry_A
_geom_hbond_distance_DH
_geom_hbond_distance_HA
_geom_hbond_distance_DA
_geom_hbond_angle_DHA
_geom_hbond_publ_flag
C5 H5 F4 2_665 0.95 2.51 3.445(2) 167 yes
C19 H19 F6 1_655 0.95 2.53 3.384(3) 149 yes

loop_
_geom_torsion_atom_site_label_1
_geom_torsion_atom_site_label_2
_geom_torsion_atom_site_label_3
_geom_torsion_atom_site_label_4
_geom_torsion
C2 N1 C1 C9 3.8(3)
C14 N1 C1 C9 -174.17(18)
C2 N1 C1 C10 -175.55(19)
C14 N1 C1 C10 6.5(3)
C1 N1 C2 C3 -1.0(3)
C14 N1 C2 C3 177.05(19)
N1 C2 C3 C4 -1.7(3)
N1 C2 C3 C11 176.26(19)
C2 C3 C4 C5 -176.8(2)
C11 C3 C4 C5 5.2(3)
C2 C3 C4 C9 1.5(3)
C11 C3 C4 C9 -176.47(19)
C9 C4 C5 C6 -0.6(3)
C3 C4 C5 C6 177.7(2)
C4 C5 C6 C7 -0.2(3)
C5 C6 C7 C8 1.0(4)
C6 C7 C8 C9 -0.8(3)
C7 C8 C9 C4 0.0(3)
C7 C8 C9 C1 -178.9(2)
C5 C4 C9 C8 0.8(3)
C3 C4 C9 C8 -177.61(19)
C5 C4 C9 C1 179.61(18)
C3 C4 C9 C1 1.3(3)
N1 C1 C9 C8 175.01(19)
C10 C1 C9 C8 -5.7(3)
N1 C1 C9 C4 -3.8(3)
C10 C1 C9 C4 175.5(2)
C2 C3 C11 C12 -100.7(2)
C4 C3 C11 C12 77.2(2)
C2 C3 C11 C13 24.1(3)
C4 C3 C11 C13 -157.99(19)
C1 N1 C14 C19 -110.0(2)
C2 N1 C14 C19 72.0(2)
C1 N1 C14 C15 73.3(3)
C2 N1 C14 C15 -104.8(2)
C19 C14 C15 C16 0.3(3)
N1 C14 C15 C16 176.97(17)
C14 C15 C16 C17 1.1(3)
C14 C15 C16 C20 -177.31(19)
C15 C16 C17 C18 -1.8(3)
C20 C16 C17 C18 176.56(19)
C16 C17 C18 C19 1.1(3)
C16 C17 C18 C21 -178.5(2)
C15 C14 C19 C18 -1.0(3)
N1 C14 C19 C18 -177.66(18)
C17 C18 C19 C14 0.3(3)
C21 C18 C19 C14 180.0(2)

loop_
_cod_related_entry_id
_cod_related_entry_database
_cod_related_entry_code
1 ChemSpider 21129407
